data_7106651
loop_
_publ_author_name
'Roy T. McBurney'
'Alexandra M. Z. Slawin'
'Laura A. Smart'
'Yanping Yu'
'John C. Walton'

_publ_section_title
;
 UV Promoted Phenanthridine Syntheses from Oxime Carbonate Derived Iminyl
 Radicals
;
_journal_name_full 'Chem. Commun.'
_journal_page_first 7974
_journal_paper_doi 10.1039/c1cc12720a
_journal_volume 47
_journal_year 2011
_chemical_absolute_configuration unk
_chemical_formula_moiety 'C21 H17 N O4'
_chemical_formula_sum 'C21 H17 N O4'
_chemical_formula_weight 347.36
_chemical_name_systematic
;
?
;
_space_group_IT_number 19
_symmetry_cell_setting orthorhombic
_symmetry_space_group_name_Hall 'P 2ac 2ab'
_symmetry_space_group_name_H-M 'P 21 21 21'
_atom_sites_solution_hydrogens geom
_atom_sites_solution_primary direct
_atom_sites_solution_secondary difmap
_audit_creation_method SHELXL-97
_cell_angle_alpha 90.00
_cell_angle_beta 90.00
_cell_angle_gamma 90.00
_cell_formula_units_Z 4
_cell_length_a 8.5885(19)
_cell_length_b 13.388(3)
_cell_length_c 15.162(4)
_cell_measurement_reflns_used 6377
_cell_measurement_temperature 93(2)
_cell_measurement_theta_max 28.9
_cell_measurement_theta_min 2.0
_cell_volume 1743.4(7)
_computing_cell_refinement 'CrystalClear (Rigaku Corp., 2004)'
_computing_data_collection 'CrystalClear (Rigaku Corp., 2004)'
_computing_data_reduction 'CrystalClear (Rigaku Corp., 2004)'
_computing_molecular_graphics 'Bruker SHELXTL'
_computing_publication_material 'Bruker SHELXTL'
_computing_structure_refinement 'SHELXL-97 (Sheldrick, 1997)'
_computing_structure_solution 'SHELXS-97 (Sheldrick, 1990)'
_diffrn_ambient_temperature 93(2)
_diffrn_measured_fraction_theta_full 0.999
_diffrn_measured_fraction_theta_max 0.998
_diffrn_measurement_device_type CCD
_diffrn_measurement_method '\w and \f scans'
_diffrn_radiation_monochromator confocal
_diffrn_radiation_source 'rotating anode'
_diffrn_radiation_type MoK\a
_diffrn_radiation_wavelength 0.71073
_diffrn_reflns_av_R_equivalents 0.0433
_diffrn_reflns_av_sigmaI/netI 0.0550
_diffrn_reflns_limit_h_max 10
_diffrn_reflns_limit_h_min -8
_diffrn_reflns_limit_k_max 13
_diffrn_reflns_limit_k_min -16
_diffrn_reflns_limit_l_max 18
_diffrn_reflns_limit_l_min -17
_diffrn_reflns_number 11104
_diffrn_reflns_theta_full 25.00
_diffrn_reflns_theta_max 25.33
_diffrn_reflns_theta_min 2.03
_exptl_absorpt_coefficient_mu 0.092
_exptl_absorpt_correction_T_max 1.000
_exptl_absorpt_correction_T_min 0.851
_exptl_absorpt_correction_type multi-scan
_exptl_absorpt_process_details 'Jacobson, R. (1998) Private communication'
_exptl_crystal_colour Colorless
_exptl_crystal_density_diffrn 1.323
_exptl_crystal_density_method 'not measured'
_exptl_crystal_description Prism
_exptl_crystal_F_000 728
_exptl_crystal_size_max 0.20
_exptl_crystal_size_mid 0.20
_exptl_crystal_size_min 0.10
_refine_diff_density_max 0.147
_refine_diff_density_min -0.182
_refine_diff_density_rms 0.039
_refine_ls_abs_structure_details 'Flack H D (1983), Acta Cryst. A39, 876-881'
_refine_ls_abs_structure_Flack 0.0(9)
_refine_ls_extinction_method none
_refine_ls_goodness_of_fit_ref 0.987
_refine_ls_hydrogen_treatment constr
_refine_ls_matrix_type full
_refine_ls_number_parameters 236
_refine_ls_number_reflns 3181
_refine_ls_number_restraints 0
_refine_ls_restrained_S_all 0.987
_refine_ls_R_factor_all 0.0441
_refine_ls_R_factor_gt 0.0373
_refine_ls_shift/su_max 0.000
_refine_ls_shift/su_mean 0.000
_refine_ls_structure_factor_coef Fsqd
_refine_ls_weighting_details 'calc w=1/[\s^2^(Fo^2^)+(0.0385P)^2^+0.0000P] where P=(Fo^2^+2Fc^2^)/3'
_refine_ls_weighting_scheme calc
_refine_ls_wR_factor_gt 0.0751
_refine_ls_wR_factor_ref 0.0795
_reflns_number_gt 2846
_reflns_number_total 3181
_reflns_threshold_expression >2sigma(I)
_cod_data_source_file c1cc12720a.txt
_cod_data_source_block 1b
_cod_original_sg_symbol_H-M P2(1)2(1)2(1)
_cod_database_code 7106651

loop_
_symmetry_equiv_pos_as_xyz
'x, y, z'
'-x+1/2, -y, z+1/2'
'-x, y+1/2, -z+1/2'
'x+1/2, -y+1/2, -z'

loop_
_atom_site_label
_atom_site_type_symbol
_atom_site_fract_x
_atom_site_fract_y
_atom_site_fract_z
_atom_site_U_iso_or_equiv
_atom_site_adp_type
_atom_site_occupancy
_atom_site_symmetry_multiplicity
_atom_site_calc_flag
_atom_site_refinement_flags
_atom_site_disorder_assembly
_atom_site_disorder_group
C1 C 0.31086(19) 0.50198(11) 0.37441(11) 0.0247(4) Uani 1 1 d . . .
C2 C 0.2931(2) 0.40268(12) 0.34502(11) 0.0251(4) Uani 1 1 d . . .
C3 C 0.3260(2) 0.32359(13) 0.40258(11) 0.0314(4) Uani 1 1 d . . .
H3A H 0.3120 0.2567 0.3832 0.038 Uiso 1 1 calc R . .
C4 C 0.3786(2) 0.34161(13) 0.48723(11) 0.0338(5) Uani 1 1 d . . .
H4A H 0.3985 0.2876 0.5262 0.041 Uiso 1 1 calc R . .
C5 C 0.4021(2) 0.43916(14) 0.51476(12) 0.0346(5) Uani 1 1 d . . .
H5A H 0.4411 0.4519 0.5723 0.042 Uiso 1 1 calc R . .
C6 C 0.3693(2) 0.51796(13) 0.45913(12) 0.0298(4) Uani 1 1 d . . .
H6A H 0.3868 0.5844 0.4789 0.036 Uiso 1 1 calc R . .
C7 C 0.2671(2) 0.58851(11) 0.31800(10) 0.0236(4) Uani 1 1 d . . .
C8 C 0.1116(2) 0.59991(12) 0.28991(11) 0.0261(4) Uani 1 1 d . . .
H8A H 0.0354 0.5525 0.3076 0.031 Uiso 1 1 calc R . .
C9 C 0.0690(2) 0.67932(13) 0.23692(10) 0.0270(4) Uani 1 1 d . . .
H9A H -0.0361 0.6863 0.2185 0.032 Uiso 1 1 calc R . .
C10 C 0.1793(2) 0.74887(12) 0.21062(11) 0.0273(4) Uani 1 1 d . . .
O10 O 0.12432(14) 0.82566(8) 0.15882(8) 0.0342(3) Uani 1 1 d . . .
C11 C 0.3333(2) 0.73914(12) 0.23774(11) 0.0280(4) Uani 1 1 d . . .
H11A H 0.4092 0.7864 0.2195 0.034 Uiso 1 1 calc R . .
C12 C 0.3750(2) 0.65944(12) 0.29189(11) 0.0261(4) Uani 1 1 d . . .
H12A H 0.4798 0.6536 0.3113 0.031 Uiso 1 1 calc R . .
C13 C 0.24726(19) 0.38275(11) 0.25382(11) 0.0263(4) Uani 1 1 d . . .
H13A H 0.2116 0.4359 0.2175 0.032 Uiso 1 1 calc R . .
N14 N 0.25485(17) 0.29472(9) 0.22289(8) 0.0262(3) Uani 1 1 d . . .
O15 O 0.19839(15) 0.29774(7) 0.13300(7) 0.0283(3) Uani 1 1 d . . .
C16 C 0.2067(2) 0.20612(12) 0.09529(11) 0.0250(4) Uani 1 1 d . . .
O16 O 0.25677(14) 0.13157(8) 0.12582(7) 0.0296(3) Uani 1 1 d . . .
O17 O 0.14388(15) 0.21847(8) 0.01462(7) 0.0318(3) Uani 1 1 d . . .
C18 C 0.1497(2) 0.13385(12) -0.04107(11) 0.0277(4) Uani 1 1 d . . .
C19 C 0.2805(2) 0.11890(13) -0.09121(11) 0.0326(4) Uani 1 1 d . . .
H19A H 0.3677 0.1622 -0.0862 0.039 Uiso 1 1 calc R . .
C20 C 0.2825(2) 0.03885(14) -0.14949(12) 0.0377(5) Uani 1 1 d . . .
H20A H 0.3721 0.0273 -0.1848 0.045 Uiso 1 1 calc R . .
C21 C 0.1563(3) -0.02386(14) -0.15662(13) 0.0392(5) Uani 1 1 d . . .
H21A H 0.1588 -0.0785 -0.1965 0.047 Uiso 1 1 calc R . .
C22 C 0.0251(3) -0.00680(14) -0.10509(13) 0.0397(5) Uani 1 1 d . . .
H22A H -0.0624 -0.0499 -0.1099 0.048 Uiso 1 1 calc R . .
C23 C 0.0214(2) 0.07333(13) -0.04645(12) 0.0333(4) Uani 1 1 d . . .
H23A H -0.0679 0.0857 -0.0111 0.040 Uiso 1 1 calc R . .
C24 C 0.2376(2) 0.88852(13) 0.11733(12) 0.0420(5) Uani 1 1 d . . .
H24A H 0.2951 0.9256 0.1625 0.063 Uiso 1 1 calc R . .
H24B H 0.1850 0.9356 0.0778 0.063 Uiso 1 1 calc R . .
H24C H 0.3102 0.8473 0.0832 0.063 Uiso 1 1 calc R . .

loop_
_atom_site_aniso_label
_atom_site_aniso_U_11
_atom_site_aniso_U_22
_atom_site_aniso_U_33
_atom_site_aniso_U_23
_atom_site_aniso_U_13
_atom_site_aniso_U_12
C1 0.0227(9) 0.0256(9) 0.0257(9) -0.0048(7) 0.0014(8) -0.0014(8)
C2 0.0263(10) 0.0262(8) 0.0227(9) -0.0015(7) 0.0010(8) -0.0025(8)
C3 0.0392(11) 0.0263(9) 0.0288(10) 0.0003(8) 0.0013(9) -0.0031(9)
C4 0.0405(12) 0.0344(10) 0.0265(10) 0.0046(8) -0.0003(9) -0.0015(9)
C5 0.0403(12) 0.0404(10) 0.0231(10) -0.0018(8) -0.0036(9) -0.0016(10)
C6 0.0342(11) 0.0292(9) 0.0262(10) -0.0052(8) -0.0036(9) -0.0014(9)
C7 0.0280(10) 0.0220(8) 0.0208(9) -0.0046(7) 0.0001(7) 0.0008(8)
C8 0.0261(10) 0.0252(9) 0.0269(9) -0.0048(7) 0.0000(8) 0.0005(8)
C9 0.0236(9) 0.0297(9) 0.0276(9) -0.0061(8) -0.0003(8) 0.0031(8)
C10 0.0359(10) 0.0215(9) 0.0246(9) -0.0041(7) -0.0014(8) 0.0040(9)
O10 0.0406(8) 0.0262(6) 0.0358(7) 0.0030(5) -0.0022(6) 0.0050(6)
C11 0.0291(10) 0.0231(9) 0.0318(10) -0.0031(7) 0.0014(8) -0.0029(8)
C12 0.0246(10) 0.0263(9) 0.0272(9) -0.0045(7) -0.0030(8) 0.0010(8)
C13 0.0309(10) 0.0215(8) 0.0265(9) 0.0007(7) 0.0002(8) 0.0001(8)
N14 0.0335(9) 0.0258(7) 0.0194(7) -0.0015(6) -0.0050(6) -0.0016(7)
O15 0.0413(8) 0.0203(6) 0.0232(6) -0.0025(5) -0.0055(6) 0.0009(5)
C16 0.0283(10) 0.0235(8) 0.0231(9) -0.0011(7) -0.0026(8) -0.0010(8)
O16 0.0374(8) 0.0225(6) 0.0288(7) -0.0012(5) -0.0079(6) 0.0046(6)
O17 0.0474(9) 0.0247(6) 0.0235(7) -0.0038(5) -0.0098(6) 0.0065(6)
C18 0.0401(12) 0.0205(9) 0.0225(9) -0.0011(7) -0.0078(9) 0.0051(8)
C19 0.0331(11) 0.0340(10) 0.0306(10) 0.0010(8) -0.0015(9) 0.0004(9)
C20 0.0393(12) 0.0433(11) 0.0306(10) -0.0038(9) 0.0006(9) 0.0131(10)
C21 0.0543(14) 0.0311(10) 0.0321(11) -0.0067(8) -0.0106(10) 0.0099(10)
C22 0.0472(13) 0.0331(10) 0.0389(11) -0.0043(9) -0.0100(10) -0.0038(10)
C23 0.0322(11) 0.0350(10) 0.0326(10) -0.0005(8) -0.0025(9) 0.0000(9)
C24 0.0543(14) 0.0300(10) 0.0418(12) 0.0098(9) -0.0049(11) -0.0027(10)

loop_
_atom_type_symbol
_atom_type_description
_atom_type_scat_dispersion_real
_atom_type_scat_dispersion_imag
_atom_type_scat_source
C C 0.0033 0.0016 'International Tables Vol C Tables 4.2.6.8 and 6.1.1.4'
H H 0.0000 0.0000 'International Tables Vol C Tables 4.2.6.8 and 6.1.1.4'
N N 0.0061 0.0033 'International Tables Vol C Tables 4.2.6.8 and 6.1.1.4'
O O 0.0106 0.0060 'International Tables Vol C Tables 4.2.6.8 and 6.1.1.4'

loop_
_geom_angle_atom_site_label_1
_geom_angle_atom_site_label_2
_geom_angle_atom_site_label_3
_geom_angle
_geom_angle_site_symmetry_1
_geom_angle_site_symmetry_3
_geom_angle_publ_flag
C6 C1 C2 118.31(15) . . ?
C6 C1 C7 120.03(14) . . ?
C2 C1 C7 121.66(14) . . ?
C3 C2 C1 119.59(15) . . ?
C3 C2 C13 120.36(15) . . ?
C1 C2 C13 119.99(14) . . ?
C4 C3 C2 120.84(16) . . ?
C4 C3 H3A 119.6 . . ?
C2 C3 H3A 119.6 . . ?
C3 C4 C5 119.46(17) . . ?
C3 C4 H4A 120.3 . . ?
C5 C4 H4A 120.3 . . ?
C6 C5 C4 120.44(17) . . ?
C6 C5 H5A 119.8 . . ?
C4 C5 H5A 119.8 . . ?
C5 C6 C1 121.25(16) . . ?
C5 C6 H6A 119.4 . . ?
C1 C6 H6A 119.4 . . ?
C12 C7 C8 118.26(15) . . ?
C12 C7 C1 121.91(15) . . ?
C8 C7 C1 119.83(15) . . ?
C9 C8 C7 120.64(16) . . ?
C9 C8 H8A 119.7 . . ?
C7 C8 H8A 119.7 . . ?
C8 C9 C10 120.19(16) . . ?
C8 C9 H9A 119.9 . . ?
C10 C9 H9A 119.9 . . ?
O10 C10 C9 115.52(15) . . ?
O10 C10 C11 124.38(16) . . ?
C9 C10 C11 120.09(16) . . ?
C10 O10 C24 117.14(14) . . ?
C12 C11 C10 119.40(16) . . ?
C12 C11 H11A 120.3 . . ?
C10 C11 H11A 120.3 . . ?
C7 C12 C11 121.40(16) . . ?
C7 C12 H12A 119.3 . . ?
C11 C12 H12A 119.3 . . ?
N14 C13 C2 120.30(15) . . ?
N14 C13 H13A 119.8 . . ?
C2 C13 H13A 119.8 . . ?
C13 N14 O15 107.73(12) . . ?
C16 O15 N14 110.76(11) . . ?
O16 C16 O17 127.26(15) . . ?
O16 C16 O15 128.21(15) . . ?
O17 C16 O15 104.53(13) . . ?
C16 O17 C18 115.45(13) . . ?
C19 C18 C23 122.67(16) . . ?
C19 C18 O17 118.49(16) . . ?
C23 C18 O17 118.74(17) . . ?
C18 C19 C20 118.38(17) . . ?
C18 C19 H19A 120.8 . . ?
C20 C19 H19A 120.8 . . ?
C21 C20 C19 120.75(18) . . ?
C21 C20 H20A 119.6 . . ?
C19 C20 H20A 119.6 . . ?
C20 C21 C22 119.64(17) . . ?
C20 C21 H21A 120.2 . . ?
C22 C21 H21A 120.2 . . ?
C21 C22 C23 120.23(19) . . ?
C21 C22 H22A 119.9 . . ?
C23 C22 H22A 119.9 . . ?
C18 C23 C22 118.34(18) . . ?
C18 C23 H23A 120.8 . . ?
C22 C23 H23A 120.8 . . ?
O10 C24 H24A 109.5 . . ?
O10 C24 H24B 109.5 . . ?
H24A C24 H24B 109.5 . . ?
O10 C24 H24C 109.5 . . ?
H24A C24 H24C 109.5 . . ?
H24B C24 H24C 109.5 . . ?

loop_
_geom_bond_atom_site_label_1
_geom_bond_atom_site_label_2
_geom_bond_distance
_geom_bond_site_symmetry_2
_geom_bond_publ_flag
C1 C6 1.396(2) . ?
C1 C2 1.410(2) . ?
C1 C7 1.488(2) . ?
C2 C3 1.401(2) . ?
C2 C13 1.462(2) . ?
C3 C4 1.382(2) . ?
C3 H3A 0.9500 . ?
C4 C5 1.386(2) . ?
C4 H4A 0.9500 . ?
C5 C6 1.380(2) . ?
C5 H5A 0.9500 . ?
C6 H6A 0.9500 . ?
C7 C12 1.385(2) . ?
C7 C8 1.410(2) . ?
C8 C9 1.382(2) . ?
C8 H8A 0.9500 . ?
C9 C10 1.387(2) . ?
C9 H9A 0.9500 . ?
C10 O10 1.3773(19) . ?
C10 C11 1.391(3) . ?
O10 C24 1.432(2) . ?
C11 C12 1.393(2) . ?
C11 H11A 0.9500 . ?
C12 H12A 0.9500 . ?
C13 N14 1.2700(19) . ?
C13 H13A 0.9500 . ?
N14 O15 1.4473(17) . ?
O15 C16 1.3551(18) . ?
C16 O16 1.1814(18) . ?
C16 O17 1.3468(19) . ?
O17 C18 1.4139(19) . ?
C18 C19 1.371(2) . ?
C18 C23 1.370(3) . ?
C19 C20 1.389(2) . ?
C19 H19A 0.9500 . ?
C20 C21 1.375(3) . ?
C20 H20A 0.9500 . ?
C21 C22 1.391(3) . ?
C21 H21A 0.9500 . ?
C22 C23 1.394(2) . ?
C22 H22A 0.9500 . ?
C23 H23A 0.9500 . ?
C24 H24A 0.9800 . ?
C24 H24B 0.9800 . ?
C24 H24C 0.9800 . ?

loop_
_geom_torsion_atom_site_label_1
_geom_torsion_atom_site_label_2
_geom_torsion_atom_site_label_3
_geom_torsion_atom_site_label_4
_geom_torsion
_geom_torsion_site_symmetry_1
_geom_torsion_site_symmetry_2
_geom_torsion_site_symmetry_3
_geom_torsion_site_symmetry_4
_geom_torsion_publ_flag
C6 C1 C2 C3 3.5(2) . . . . ?
C7 C1 C2 C3 -175.70(16) . . . . ?
C6 C1 C2 C13 -173.87(15) . . . . ?
C7 C1 C2 C13 7.0(3) . . . . ?
C1 C2 C3 C4 -1.3(3) . . . . ?
C13 C2 C3 C4 176.02(18) . . . . ?
C2 C3 C4 C5 -1.3(3) . . . . ?
C3 C4 C5 C6 1.8(3) . . . . ?
C4 C5 C6 C1 0.5(3) . . . . ?
C2 C1 C6 C5 -3.1(3) . . . . ?
C7 C1 C6 C5 176.10(17) . . . . ?
C6 C1 C7 C12 61.8(2) . . . . ?
C2 C1 C7 C12 -119.05(18) . . . . ?
C6 C1 C7 C8 -118.04(18) . . . . ?
C2 C1 C7 C8 61.1(2) . . . . ?
C12 C7 C8 C9 0.7(2) . . . . ?
C1 C7 C8 C9 -179.47(14) . . . . ?
C7 C8 C9 C10 0.1(2) . . . . ?
C8 C9 C10 O10 -179.25(14) . . . . ?
C8 C9 C10 C11 -0.2(2) . . . . ?
C9 C10 O10 C24 -169.05(14) . . . . ?
C11 C10 O10 C24 12.0(2) . . . . ?
O10 C10 C11 C12 178.51(14) . . . . ?
C9 C10 C11 C12 -0.4(2) . . . . ?
C8 C7 C12 C11 -1.4(2) . . . . ?
C1 C7 C12 C11 178.80(14) . . . . ?
C10 C11 C12 C7 1.2(2) . . . . ?
C3 C2 C13 N14 -8.5(3) . . . . ?
C1 C2 C13 N14 168.81(16) . . . . ?
C2 C13 N14 O15 178.39(14) . . . . ?
C13 N14 O15 C16 178.64(15) . . . . ?
N14 O15 C16 O16 -2.8(2) . . . . ?
N14 O15 C16 O17 176.94(12) . . . . ?
O16 C16 O17 C18 -4.9(3) . . . . ?
O15 C16 O17 C18 175.40(14) . . . . ?
C16 O17 C18 C19 -86.57(19) . . . . ?
C16 O17 C18 C23 97.02(19) . . . . ?
C23 C18 C19 C20 -0.2(3) . . . . ?
O17 C18 C19 C20 -176.47(14) . . . . ?
C18 C19 C20 C21 0.0(3) . . . . ?
C19 C20 C21 C22 0.2(3) . . . . ?
C20 C21 C22 C23 -0.1(3) . . . . ?
C19 C18 C23 C22 0.3(3) . . . . ?
O17 C18 C23 C22 176.57(15) . . . . ?
C21 C22 C23 C18 -0.2(3) . . . . ?

loop_
_cod_related_entry_id
_cod_related_entry_database
_cod_related_entry_code
1 ChemSpider 30653314
